data_9005056
loop_
_publ_author_name
'Krogh Andersen, E.'
'Krogh Andersen, I. G.'
'Ploug-Sorensen G'

_publ_section_title
;Disorder in natrolites: structure determinations of three disordered
 natrolites and one lithium-exchanged disordered natrolite Example: Na III
;
_journal_name_full 'European Journal of Mineralogy'
_journal_page_first 799
_journal_page_last 807
_journal_paper_doi 10.1127/ejm/2/6/0799
_journal_volume 2
_journal_year 1990
_chemical_formula_sum 'Al2 H4 Na2 O12 Si3'
_chemical_name_mineral Natrolite
_space_group_IT_number 43
_symmetry_space_group_name_Hall 'F 2 -2d'
_symmetry_space_group_name_H-M 'F d d 2'
_cell_angle_alpha 90
_cell_angle_beta 90
_cell_angle_gamma 90
_cell_length_a 18.367
_cell_length_b 18.583
_cell_length_c 6.599
_cell_formula_units_Z 8
_cell_volume 2252.331
_database_code_amcsd 0006401
_exptl_crystal_density_diffrn 2.243
_cod_original_formula_sum 'Na2 Al2 Si3 O12 H4'
_cod_database_code 9005056

loop_
_space_group_symop_operation_xyz
x,y,z
x,1/2+y,1/2+z
1/2+x,y,1/2+z
1/2+x,1/2+y,z
1/4+x,1/4-y,1/4+z
1/4+x,3/4-y,3/4+z
3/4+x,1/4-y,3/4+z
3/4+x,3/4-y,1/4+z
1/4-x,1/4+y,1/4+z
1/4-x,3/4+y,3/4+z
3/4-x,1/4+y,3/4+z
3/4-x,3/4+y,1/4+z
-x,1/2-y,1/2+z
-x,-y,+z
1/2-x,1/2-y,+z
1/2-x,-y,1/2+z

loop_
_atom_site_label
_atom_site_fract_x
_atom_site_fract_y
_atom_site_fract_z
_atom_site_U_iso_or_equiv
Na 0.22082 0.03022 0.62050 0.01925
Al 0.03778 0.09408 0.61794 0.00684
Si1 0.00000 0.00000 0.00000 0.00912
Si2 0.15402 0.21145 0.62497 0.00811
O1 0.02289 0.06952 0.86443 0.01811
O2 0.07029 0.18096 0.61588 0.01153
O3 0.09798 0.03609 0.50568 0.01558
O4 0.20849 0.15283 0.73077 0.01621
O5 0.17991 0.22730 0.39080 0.01798
O6 0.05675 0.19050 0.11679 0.02558
H1 0.05567 0.15061 0.06727 0.02533
H2 0.09284 0.19371 0.16636 0.02533

loop_
_cod_related_entry_id
_cod_related_entry_database
_cod_related_entry_code
1 AMCSD 0006401
